data_2232899
loop_
_publ_author_name
'Zhu, Li-Cai'

_publ_section_title
;
 Poly[diaquabis(\m~3~-1<i>H</i>-imidazole-4,5-dicarboxylato)(\m~2~-sulfato)diytterbium(III)]
;
_journal_coeditor_code PV2472
_journal_issue 12
_journal_name_full 'Acta Crystallographica Section E'
_journal_page_first m1683
_journal_paper_doi 10.1107/S1600536811045673
_journal_volume 67
_journal_year 2011
_chemical_formula_iupac '[Yb2 (C5 H2 N2 O4)2 (S O4) (H2 O)2]'
_chemical_formula_moiety 'C10 H8 N4 O14 S Yb2'
_chemical_formula_sum 'C10 H8 N4 O14 S Yb2'
_chemical_formula_weight 786.35
_chemical_name_systematic
;
Poly[diaquabis(\m~3~-1<i>H</i>-imidazole-4,5-dicarboxylato)(\m~2~-
sulfato)diytterbium(III)]
;
_space_group_IT_number 15
_symmetry_cell_setting monoclinic
_symmetry_space_group_name_Hall '-C 2yc'
_symmetry_space_group_name_H-M 'C 1 2/c 1'
_atom_sites_solution_hydrogens geom
_atom_sites_solution_primary direct
_atom_sites_solution_secondary difmap
_audit_creation_method SHELXL-97
_cell_angle_alpha 90.00
_cell_angle_beta 105.8740(10)
_cell_angle_gamma 90.00
_cell_formula_units_Z 4
_cell_length_a 21.1089(14)
_cell_length_b 6.5584(4)
_cell_length_c 12.8766(9)
_cell_measurement_reflns_used 2574
_cell_measurement_temperature 296(2)
_cell_measurement_theta_max 27.98
_cell_measurement_theta_min 3.26
_cell_volume 1714.7(2)
_computing_cell_refinement 'SAINT (Bruker, 2004)'
_computing_data_collection 'APEX2 (Bruker, 2004)'
_computing_data_reduction 'SAINT (Bruker, 2004)'
_computing_molecular_graphics 'SHELXTL (Sheldrick, 2008)'
_computing_publication_material 'SHELXL97 (Sheldrick, 2008)'
_computing_structure_refinement 'SHELXL97 (Sheldrick, 2008)'
_computing_structure_solution 'SHELXS97 (Sheldrick, 2008)'
_diffrn_ambient_temperature 296(2)
_diffrn_measured_fraction_theta_full 0.994
_diffrn_measured_fraction_theta_max 0.994
_diffrn_measurement_device_type 'Bruker APEXII area-detector'
_diffrn_measurement_method '\f and \w scan'
_diffrn_radiation_monochromator graphite
_diffrn_radiation_source 'fine-focus sealed tube'
_diffrn_radiation_type MoK\a
_diffrn_radiation_wavelength 0.71073
_diffrn_reflns_av_R_equivalents 0.0225
_diffrn_reflns_av_sigmaI/netI 0.0260
_diffrn_reflns_limit_h_max 22
_diffrn_reflns_limit_h_min -25
_diffrn_reflns_limit_k_max 7
_diffrn_reflns_limit_k_min -7
_diffrn_reflns_limit_l_max 15
_diffrn_reflns_limit_l_min -14
_diffrn_reflns_number 4239
_diffrn_reflns_theta_full 25.19
_diffrn_reflns_theta_max 25.19
_diffrn_reflns_theta_min 2.01
_diffrn_standards_number 0
_exptl_absorpt_coefficient_mu 11.054
_exptl_absorpt_correction_T_max 0.191
_exptl_absorpt_correction_T_min 0.126
_exptl_absorpt_correction_type multi-scan
_exptl_absorpt_process_details '(<i>SADABS</i>; Sheldrick, 1996)'
_exptl_crystal_colour colorless
_exptl_crystal_density_diffrn 3.046
_exptl_crystal_density_method 'not measured'
_exptl_crystal_description block
_exptl_crystal_F_000 1456
_exptl_crystal_size_max 0.20
_exptl_crystal_size_mid 0.18
_exptl_crystal_size_min 0.15
_refine_diff_density_max 0.657
_refine_diff_density_min -0.985
_refine_ls_extinction_method none
_refine_ls_goodness_of_fit_ref 1.087
_refine_ls_hydrogen_treatment mixed
_refine_ls_matrix_type full
_refine_ls_number_parameters 150
_refine_ls_number_reflns 1534
_refine_ls_number_restraints 4
_refine_ls_restrained_S_all 1.086
_refine_ls_R_factor_all 0.0228
_refine_ls_R_factor_gt 0.0196
_refine_ls_shift/su_max 0.001
_refine_ls_shift/su_mean 0.000
_refine_ls_structure_factor_coef Fsqd
_refine_ls_weighting_details 'calc w=1/[\s^2^(Fo^2^)+(0.0216P)^2^+5.6648P] where P=(Fo^2^+2Fc^2^)/3'
_refine_ls_weighting_scheme calc
_refine_ls_wR_factor_gt 0.0450
_refine_ls_wR_factor_ref 0.0466
_reflns_number_gt 1392
_reflns_number_total 1534
_reflns_threshold_expression I>2sigma(I)
_cod_data_source_file pv2472.cif
_cod_data_source_block I
_cod_original_sg_symbol_H-M 'C 2/c'
_cod_database_code 2232899
_cod_database_fobs_code 2232899

loop_
_symmetry_equiv_pos_as_xyz
'x, y, z'
'-x, y, -z+1/2'
'x+1/2, y+1/2, z'
'-x+1/2, y+1/2, -z+1/2'
'-x, -y, -z'
'x, -y, z-1/2'
'-x+1/2, -y+1/2, -z'
'x+1/2, -y+1/2, z-1/2'

loop_
_atom_site_type_symbol
_atom_site_label
_atom_site_fract_x
_atom_site_fract_y
_atom_site_fract_z
_atom_site_U_iso_or_equiv
_atom_site_adp_type
_atom_site_calc_flag
_atom_site_refinement_flags
_atom_site_occupancy
_atom_site_symmetry_multiplicity
Yb Yb1 0.355312(10) 0.07841(3) 0.714967(16) 0.01086(9) Uani d . 1 1
S S1 0.5000 0.0299(3) 0.7500 0.0182(4) Uani d S 1 2
C C1 0.3390(2) 0.0272(7) 0.9554(4) 0.0134(10) Uani d . 1 1
C C2 0.3697(2) 0.2318(7) 0.9654(4) 0.0148(10) Uani d . 1 1
C C3 0.3764(2) 0.3838(7) 1.0402(4) 0.0145(10) Uani d . 1 1
C C4 0.3492(2) 0.4128(7) 1.1340(4) 0.0128(10) Uani d . 1 1
C C5 0.4168(2) 0.4805(8) 0.9077(4) 0.0179(11) Uani d . 1 1
H H5 0.4371 0.5603 0.8664 0.022 Uiso calc R 1 1
N N1 0.3942(2) 0.2930(6) 0.8817(3) 0.0165(9) Uani d . 1 1
N N2 0.4065(2) 0.5391(6) 1.0009(3) 0.0183(10) Uani d D 1 1
H H1 0.420(3) 0.648(6) 1.039(4) 0.027 Uiso d D 1 1
O O1 0.32418(19) -0.0583(5) 1.0318(3) 0.0220(9) Uani d . 1 1
O O2 0.32955(18) -0.0546(5) 0.8633(3) 0.0192(8) Uani d . 1 1
O O3 0.33204(18) 0.2591(5) 1.1767(3) 0.0219(8) Uani d . 1 1
O O4 0.34067(19) 0.5917(5) 1.1620(3) 0.0219(8) Uani d . 1 1
O O5 0.45816(18) -0.0925(5) 0.7997(3) 0.0304(10) Uani d . 1 1
O O6 0.45308(19) 0.1572(6) 0.6710(3) 0.0349(10) Uani d . 1 1
O O1W 0.24374(18) 0.1038(6) 0.6799(3) 0.0250(9) Uani d D 1 1
H H2W 0.224(2) 0.201(6) 0.646(4) 0.037 Uiso d D 1 1
H H1W 0.221(3) 0.075(8) 0.720(4) 0.037 Uiso d D 1 1

loop_
_atom_site_aniso_label
_atom_site_aniso_U_11
_atom_site_aniso_U_22
_atom_site_aniso_U_33
_atom_site_aniso_U_12
_atom_site_aniso_U_13
_atom_site_aniso_U_23
Yb1 0.01712(13) 0.00743(13) 0.00944(13) 0.00016(8) 0.00604(9) 0.00022(8)
S1 0.0156(9) 0.0145(9) 0.0250(10) 0.000 0.0063(8) 0.000
C1 0.017(2) 0.010(2) 0.012(3) 0.0000(19) 0.001(2) 0.001(2)
C2 0.021(2) 0.012(3) 0.011(2) -0.003(2) 0.0040(19) 0.000(2)
C3 0.021(3) 0.013(2) 0.011(2) 0.002(2) 0.006(2) 0.001(2)
C4 0.017(2) 0.010(3) 0.010(2) -0.0018(19) 0.002(2) -0.0017(19)
C5 0.025(3) 0.015(3) 0.015(3) -0.005(2) 0.008(2) 0.003(2)
N1 0.024(2) 0.012(2) 0.016(2) -0.0023(17) 0.0082(18) -0.0010(17)
N2 0.027(2) 0.014(2) 0.016(2) -0.0064(19) 0.0084(19) -0.0018(18)
O1 0.042(2) 0.0151(19) 0.0107(19) -0.0090(16) 0.0095(17) -0.0001(15)
O2 0.033(2) 0.0155(19) 0.0110(18) -0.0084(15) 0.0090(15) -0.0058(15)
O3 0.037(2) 0.0144(19) 0.0182(18) 0.0042(16) 0.0134(16) 0.0061(16)
O4 0.039(2) 0.0103(19) 0.018(2) 0.0028(16) 0.0105(17) -0.0009(14)
O5 0.021(2) 0.030(2) 0.041(3) 0.0019(16) 0.0104(18) 0.0155(19)
O6 0.023(2) 0.044(2) 0.041(3) 0.0071(19) 0.0135(19) 0.027(2)
O1W 0.024(2) 0.023(2) 0.031(2) 0.0066(17) 0.0129(18) 0.0083(17)

loop_
_atom_type_symbol
_atom_type_description
_atom_type_scat_dispersion_real
_atom_type_scat_dispersion_imag
_atom_type_scat_source
C C 0.0033 0.0016 'International Tables Vol C Tables 4.2.6.8 and 6.1.1.4'
H H 0.0000 0.0000 'International Tables Vol C Tables 4.2.6.8 and 6.1.1.4'
N N 0.0061 0.0033 'International Tables Vol C Tables 4.2.6.8 and 6.1.1.4'
O O 0.0106 0.0060 'International Tables Vol C Tables 4.2.6.8 and 6.1.1.4'
S S 0.1246 0.1234 'International Tables Vol C Tables 4.2.6.8 and 6.1.1.4'
Yb Yb -0.3850 5.5486 'International Tables Vol C Tables 4.2.6.8 and 6.1.1.4'

loop_
_geom_angle_atom_site_label_1
_geom_angle_atom_site_label_2
_geom_angle_atom_site_label_3
_geom_angle_site_symmetry_1
_geom_angle_site_symmetry_3
_geom_angle
O4 Yb1 O1 6_565 6 76.46(12)
O4 Yb1 O1W 6_565 . 79.74(14)
O1 Yb1 O1W 6 . 78.99(15)
O4 Yb1 O3 6_565 6 148.74(13)
O1 Yb1 O3 6 6 74.75(12)
O1W Yb1 O3 . 6 83.05(14)
O4 Yb1 O2 6_565 . 124.73(12)
O1 Yb1 O2 6 . 140.73(13)
O1W Yb1 O2 . . 74.07(14)
O3 Yb1 O2 6 . 74.10(12)
O4 Yb1 O6 6_565 . 76.89(14)
O1 Yb1 O6 6 . 77.64(14)
O1W Yb1 O6 . . 150.11(14)
O3 Yb1 O6 6 . 108.21(14)
O2 Yb1 O6 . . 135.20(13)
O4 Yb1 O5 6_565 . 127.57(13)
O1 Yb1 O5 6 . 114.21(14)
O1W Yb1 O5 . . 150.85(13)
O3 Yb1 O5 6 . 76.28(13)
O2 Yb1 O5 . . 80.58(13)
O6 Yb1 O5 . . 58.02(13)
O4 Yb1 N1 6_565 . 72.99(13)
O1 Yb1 N1 6 . 148.68(12)
O1W Yb1 N1 . . 101.95(14)
O3 Yb1 N1 6 . 136.57(13)
O2 Yb1 N1 . . 66.31(12)
O6 Yb1 N1 . . 88.79(15)
O5 Yb1 N1 . . 80.25(14)
O4 Yb1 S1 6_565 . 101.39(10)
O1 Yb1 S1 6 . 98.30(10)
O1W Yb1 S1 . . 176.78(11)
O3 Yb1 S1 6 . 94.59(10)
O2 Yb1 S1 . . 107.44(9)
O6 Yb1 S1 . . 29.03(9)
O5 Yb1 S1 . . 29.18(9)
N1 Yb1 S1 . . 81.27(10)
O5 S1 O5 2_656 . 113.5(3)
O5 S1 O6 2_656 2_656 103.9(2)
O5 S1 O6 . 2_656 112.4(2)
O5 S1 O6 2_656 . 112.4(2)
O5 S1 O6 . . 103.9(2)
O6 S1 O6 2_656 . 110.8(4)
O5 S1 Yb1 2_656 . 135.09(15)
O5 S1 Yb1 . . 53.75(14)
O6 S1 Yb1 2_656 . 120.86(16)
O6 S1 Yb1 . . 50.65(15)
O5 S1 Yb1 2_656 2_656 53.75(14)
O5 S1 Yb1 . 2_656 135.09(15)
O6 S1 Yb1 2_656 2_656 50.65(15)
O6 S1 Yb1 . 2_656 120.86(16)
Yb1 S1 Yb1 . 2_656 167.75(7)
O1 C1 O2 . . 122.7(4)
O1 C1 C2 . . 122.6(4)
O2 C1 C2 . . 114.7(4)
C3 C2 N1 . . 110.6(4)
C3 C2 C1 . . 132.9(5)
N1 C2 C1 . . 116.5(4)
C2 C3 N2 . . 104.5(4)
C2 C3 C4 . . 132.8(4)
N2 C3 C4 . . 121.8(4)
O3 C4 O4 . . 123.2(5)
O3 C4 C3 . . 118.5(4)
O4 C4 C3 . . 118.1(4)
N1 C5 N2 . . 111.0(4)
N1 C5 H5 . . 124.5
N2 C5 H5 . . 124.5
C5 N1 C2 . . 105.0(4)
C5 N1 Yb1 . . 138.2(3)
C2 N1 Yb1 . . 113.6(3)
C5 N2 C3 . . 109.0(4)
C5 N2 H1 . . 130(4)
C3 N2 H1 . . 121(4)
C1 O1 Yb1 . 6_556 141.5(3)
C1 O2 Yb1 . . 127.3(3)
C4 O3 Yb1 . 6_556 143.5(3)
C4 O4 Yb1 . 6_566 164.1(3)
S1 O5 Yb1 . . 97.06(18)
S1 O6 Yb1 . . 100.32(19)
Yb1 O1W H2W . . 121(4)
Yb1 O1W H1W . . 128(4)
H2W O1W H1W . . 102(3)

loop_
_geom_bond_atom_site_label_1
_geom_bond_atom_site_label_2
_geom_bond_site_symmetry_2
_geom_bond_distance
Yb1 O4 6_565 2.264(3)
Yb1 O1 6 2.272(3)
Yb1 O1W . 2.280(4)
Yb1 O3 6 2.291(3)
Yb1 O2 . 2.297(3)
Yb1 O6 . 2.342(4)
Yb1 O5 . 2.421(4)
Yb1 N1 . 2.510(4)
Yb1 S1 . 2.9798(3)
S1 O5 2_656 1.464(4)
S1 O5 . 1.464(4)
S1 O6 2_656 1.470(4)
S1 O6 . 1.470(4)
S1 Yb1 2_656 2.9798(3)
C1 O1 . 1.244(6)
C1 O2 . 1.266(6)
C1 C2 . 1.481(6)
C2 C3 . 1.367(7)
C2 N1 . 1.377(6)
C3 N2 . 1.369(6)
C3 C4 . 1.485(7)
C4 O3 . 1.249(6)
C4 O4 . 1.255(5)
C5 N1 . 1.328(6)
C5 N2 . 1.334(7)
C5 H5 . 0.9300
N2 H1 . 0.87(5)
O1 Yb1 6_556 2.272(3)
O3 Yb1 6_556 2.291(3)
O4 Yb1 6_566 2.264(3)
O1W H2W . 0.82(2)
O1W H1W . 0.82(6)

loop_
_geom_hbond_atom_site_label_D
_geom_hbond_atom_site_label_H
_geom_hbond_atom_site_label_A
_geom_hbond_site_symmetry_A
_geom_hbond_distance_DH
_geom_hbond_distance_HA
_geom_hbond_distance_DA
_geom_hbond_angle_DHA
N2 H1 O6 6_566 0.87(5) 2.09(3) 2.925(6) 161(5)
O1W H2W O2 4_556 0.82(2) 1.94(3) 2.693(5) 151(5)
O1W H1W O3 7_557 0.82(6) 2.24(4) 2.896(5) 138(5)
O1W H1W O4 7_557 0.82(6) 2.51(6) 3.308(5) 167(5)
C5 H5 O5 1_565 0.9300 2.5200 3.347(6) 149.00
